data_7009002
loop_
_publ_author_name
'Youssef, Morsy Abu'
'Escuer, Albert'
'Goher, Mohamed A. S.'
'Mautner, Franz A.'
'Vicente, Ramon'

_publ_section_title
;
 Structure and magnetic behaviour of
 [{Mn2(3-Et,4-Mepy)6(\m1,1-N3)2(\m1,3-N3)}n][PF6]n and
 [{Mn2(3-ampy)4(\m1,1-N3)2(\m1,3-N3)(N3)(H2O)&#x00B7; 4H2O}n], two
 alternating ferro--antiferromagnetic one-dimensional compounds
;
_journal_issue 3
_journal_name_full 'Journal of the Chemical Society, Dalton Transactions'
_journal_page_first 413
_journal_paper_doi 10.1039/a907835e
_journal_year 2000
_chemical_formula_sum 'C48 H66 F6 Mn2 N15 P'
_chemical_formula_weight 1108.01
_chemical_name_common '[Mn2(3-Et,4-Me-pyridine)6(N3)3](PF6)'
_chemical_name_systematic
; 
 ? 
;
_space_group_IT_number 2
_symmetry_cell_setting triclinic
_symmetry_space_group_name_Hall '-P 1'
_symmetry_space_group_name_H-M 'P -1'
_atom_sites_solution_hydrogens geom
_atom_sites_solution_primary direct
_atom_sites_solution_secondary difmap
_audit_creation_method SHELXL
_cell_angle_alpha 99.50(3)
_cell_angle_beta 106.81(3)
_cell_angle_gamma 98.56(3)
_cell_formula_units_Z 1
_cell_length_a 8.988(3)
_cell_length_b 10.924(4)
_cell_length_c 15.272(5)
_cell_measurement_reflns_used 48
_cell_measurement_temperature 298(2)
_cell_measurement_theta_max 14.8
_cell_measurement_theta_min 9.1
_cell_volume 1384.7(9)
_computing_molecular_graphics 'SHELXTL/PC v.5.03 (Siemens Ind. Aut.)'
_computing_publication_material 'SHELXTL/PC v.5.03 (Siemens Ind. Aut.)'
_computing_structure_refinement 'SHELXL-93 (Sheldrick, 1993)'
_computing_structure_solution 'SHELXS-86 (Sheldrick, 1990)'
_diffrn_ambient_temperature 298(2)
_diffrn_measurement_device 'mod. STOE 4-circle diffractometer'
_diffrn_measurement_method 'Omega-scan; delta Omega: 1.30 deg.'
_diffrn_radiation_monochromator graphite
_diffrn_radiation_source 'fine-focus sealed tube'
_diffrn_radiation_type MoK\a
_diffrn_radiation_wavelength 0.71069
_diffrn_reflns_av_R_equivalents 0.0317
_diffrn_reflns_av_sigmaI/netI 0.0300
_diffrn_reflns_limit_h_max 10
_diffrn_reflns_limit_h_min -11
_diffrn_reflns_limit_k_max 13
_diffrn_reflns_limit_k_min -13
_diffrn_reflns_limit_l_max 19
_diffrn_reflns_limit_l_min -18
_diffrn_reflns_number 5466
_diffrn_reflns_theta_max 25.00
_diffrn_reflns_theta_min 2.77
_diffrn_standards_decay_% 17
_diffrn_standards_interval_count 100
_diffrn_standards_interval_time '1 h'
_diffrn_standards_number '3  (0 2 0; -1 -3 2; -1 -1 3)'
_exptl_absorpt_coefficient_mu 0.552
_exptl_absorpt_correction_T_max 1.000
_exptl_absorpt_correction_T_min 0.402
_exptl_absorpt_correction_type DIFABS
_exptl_crystal_colour yellow
_exptl_crystal_density_diffrn 1.329
_exptl_crystal_density_meas 1.32(3)
_exptl_crystal_density_method 'suspension method'
_exptl_crystal_description irregular
_exptl_crystal_F_000 578
_exptl_crystal_size_max 0.55
_exptl_crystal_size_mid 0.35
_exptl_crystal_size_min 0.25
_refine_diff_density_max 0.368
_refine_diff_density_min -0.384
_refine_diff_density_rms 0.074
_refine_ls_extinction_coef 0.0004(12)
_refine_ls_extinction_expression Fc^*^=kFc[1+0.001xFc^2^\l^3^/sin(2\q)]^-1/4^
_refine_ls_extinction_method SHELXL
_refine_ls_goodness_of_fit_all 1.173
_refine_ls_goodness_of_fit_obs 1.234
_refine_ls_hydrogen_treatment noref
_refine_ls_matrix_type full
_refine_ls_number_parameters 443
_refine_ls_number_reflns 4805
_refine_ls_number_restraints 34
_refine_ls_restrained_S_all 1.198
_refine_ls_restrained_S_obs 1.231
_refine_ls_R_factor_all 0.1008
_refine_ls_R_factor_obs 0.0881
_refine_ls_shift/esd_max 0.352
_refine_ls_shift/esd_mean 0.012
_refine_ls_structure_factor_coef Fsqd
_refine_ls_weighting_details 'w=1/[\s^2^(Fo^2^)+(0.0415P)^2^+5.6443P] where P=(Fo^2^+2Fc^2^)/3'
_refine_ls_weighting_scheme calc
_refine_ls_wR_factor_all 0.2356
_refine_ls_wR_factor_obs 0.2222
_reflns_number_observed 4145
_reflns_number_total 4873
_reflns_observed_criterion >2sigma(I)
_cod_data_source_file a907835e.txt
_cod_data_source_block mam26d
_cod_depositor_comments
;
The following automatic conversions were performed:
'_symmetry_cell_setting' value 'Triclinic' changed to 'triclinic'
according to '/home/saulius/struct/CIF-dictionaries/cif_core.dic'
dictionary named 'cif_core.dic' version 2.4.1 from 2010-06-29.

Automatic conversion script
Id: cif_fix_enum 1527 2010-12-29 10:47:43Z saulius 

The following automatic conversions were performed:

'_refine_ls_weighting_scheme' value 'calc
w=1/[\s^2^(Fo^2^)+(0.0415P)^2^+5.6443P] where P=(Fo^2^+2Fc^2^)/3' was
changed to 'calc'. New tag '_refine_ls_weighting_details' was
created. The value of the new tag was set to
'w=1/[\s^2^(Fo^2^)+(0.0415P)^2^+5.6443P] where P=(Fo^2^+2Fc^2^)/3'.

Automatic conversion script
Id: cif_fix_values 3143 2015-03-26 13:38:13Z robertas 
;
_cod_original_cell_volume 1384.7(8)
_cod_original_sg_symbol_H-M P-1
_cod_database_code 7009002

loop_
_symmetry_equiv_pos_as_xyz
'x, y, z'
'-x, -y, -z'

loop_
_atom_site_aniso_label
_atom_site_aniso_U_11
_atom_site_aniso_U_22
_atom_site_aniso_U_33
_atom_site_aniso_U_23
_atom_site_aniso_U_13
_atom_site_aniso_U_12
Mn1 0.0495(5) 0.0528(6) 0.0519(6) 0.0115(4) 0.0177(4) 0.0131(4)
N11 0.064(4) 0.102(5) 0.091(5) 0.043(4) 0.031(4) 0.033(4)
N12 0.057(5) 0.074(5) 0.087(6) 0.032(5) 0.036(5) 0.019(4)
N21 0.056(3) 0.059(3) 0.051(3) 0.012(2) 0.013(2) 0.019(3)
N22 0.065(4) 0.050(3) 0.061(3) 0.005(3) 0.015(3) 0.019(3)
N23 0.097(5) 0.085(5) 0.123(6) 0.030(5) 0.017(5) 0.046(4)
N1 0.071(4) 0.063(4) 0.086(4) 0.025(3) 0.038(3) 0.015(3)
C1 0.076(5) 0.070(5) 0.075(5) 0.028(4) 0.031(4) 0.019(4)
C2 0.063(4) 0.073(5) 0.076(5) 0.024(4) 0.021(4) 0.009(4)
C3 0.086(5) 0.056(4) 0.085(5) 0.023(4) 0.019(4) 0.001(4)
C4 0.113(7) 0.053(4) 0.117(7) 0.013(4) 0.055(6) 0.019(4)
C5 0.085(5) 0.060(4) 0.093(6) 0.017(4) 0.043(5) 0.016(4)
C6 0.099(7) 0.116(8) 0.118(8) 0.068(7) 0.049(6) 0.019(6)
C7 0.155(12) 0.258(18) 0.087(8) 0.048(10) 0.042(8) 0.026(12)
C8 0.158(10) 0.064(5) 0.130(9) 0.041(6) 0.042(7) -0.002(6)
N2 0.062(4) 0.059(10) 0.062(4) 0.025(6) 0.019(4) 0.018(5)
C9 0.068(10) 0.047(12) 0.061(11) 0.013(10) 0.011(8) 0.011(9)
C10 0.088(15) 0.111(20) 0.057(12) 0.048(14) 0.008(10) -0.004(13)
C11 0.083(15) 0.090(20) 0.070(16) 0.017(15) 0.029(13) 0.014(13)
C12 0.092(18) 0.076(16) 0.084(18) -0.008(14) 0.026(17) 0.009(12)
C13 0.087(15) 0.053(12) 0.073(13) -0.008(10) 0.025(12) 0.025(10)
C14 0.110(17) 0.127(24) 0.080(16) 0.050(19) 0.011(12) 0.049(18)
C15 0.292(41) 0.262(40) 0.150(27) 0.146(29) 0.140(29) 0.228(38)
C16 0.119(21) 0.149(25) 0.063(12) 0.017(16) 0.012(13) -0.008(17)
N32 0.062(4) 0.059(10) 0.062(4) 0.025(6) 0.019(4) 0.018(5)
C39 0.083(12) 0.049(13) 0.067(12) 0.010(11) 0.025(10) 0.018(11)
C40 0.084(15) 0.106(26) 0.068(18) 0.036(18) 0.004(12) 0.020(14)
C41 0.092(15) 0.068(13) 0.043(11) 0.004(9) 0.015(11) 0.017(10)
C42 0.094(15) 0.060(10) 0.061(10) -0.009(8) 0.019(12) 0.009(10)
C43 0.088(15) 0.049(9) 0.073(12) 0.015(8) 0.033(12) 0.034(10)
C44 0.345(61) 0.196(38) 0.118(25) 0.036(28) -0.008(30) 0.202(44)
C45 0.490(114) 0.413(101) 0.225(56) 0.120(59) 0.057(67) 0.402(103)
C46 0.138(23) 0.090(15) 0.055(10) -0.004(10) 0.012(12) 0.023(13)
N3 0.063(4) 0.076(4) 0.065(4) 0.017(3) 0.014(3) -0.003(3)
C17 0.085(6) 0.087(6) 0.063(5) 0.003(4) 0.020(4) 0.004(4)
C18 0.089(6) 0.097(7) 0.071(5) 0.000(5) 0.026(5) -0.008(5)
C19 0.098(7) 0.115(8) 0.055(5) -0.004(5) 0.012(5) -0.037(6)
C20A 0.077(5) 0.111(7) 0.063(5) 0.019(5) 0.004(4) -0.008(5)
C21 0.081(5) 0.090(6) 0.067(5) 0.022(4) 0.004(4) -0.011(5)
C18A 0.089(6) 0.097(7) 0.071(5) 0.000(5) 0.026(5) -0.008(5)
C32 0.127(17) 0.095(14) 0.097(14) -0.010(11) 0.052(13) 0.034(12)
C33 0.204(28) 0.076(13) 0.154(22) -0.005(14) 0.114(22) 0.020(15)
C24 0.156(11) 0.188(13) 0.063(6) -0.013(7) 0.000(6) -0.054(10)
C20 0.077(5) 0.111(7) 0.063(5) 0.019(5) 0.004(4) -0.008(5)
C22 0.130(17) 0.132(18) 0.065(11) -0.003(11) -0.009(11) 0.050(14)
C23 0.120(17) 0.126(18) 0.097(15) 0.022(13) 0.004(12) 0.040(14)
P1 0.083(5) 0.094(6) 0.115(6) 0.013(5) 0.037(4) 0.023(4)
F1 0.182(14) 0.196(25) 0.115(11) -0.024(10) 0.000(10) 0.065(12)
F2 0.245(12) 0.142(18) 0.196(30) 0.051(19) 0.083(28) -0.027(23)
F3 0.115(11) 0.177(21) 0.257(22) -0.018(15) 0.057(10) 0.062(10)
F4 0.182(14) 0.196(25) 0.115(11) -0.024(10) 0.000(10) 0.065(12)
F5 0.245(12) 0.142(18) 0.196(30) 0.051(19) 0.083(28) -0.027(23)
F6 0.115(11) 0.177(21) 0.257(22) -0.018(15) 0.057(10) 0.062(10)

loop_
_atom_site_label
_atom_site_type_symbol
_atom_site_fract_x
_atom_site_fract_y
_atom_site_fract_z
_atom_site_U_iso_or_equiv
_atom_site_thermal_displace_type
_atom_site_occupancy
_atom_site_calc_flag
_atom_site_refinement_flags
_atom_site_disorder_group
Mn1 Mn 0.16197(11) 0.58025(9) 0.97839(7) 0.0508(3) Uani 1 d . .
N11 N 0.3745(8) 0.5191(7) 0.9658(5) 0.080(2) Uani 1 d . .
N12 N 0.5000 0.5000 1.0000 0.067(2) Uani 1 d S .
N21 N 0.0694(6) 0.3925(5) 1.0079(4) 0.0555(13) Uani 1 d . .
N22 N 0.1636(7) 0.3354(5) 1.0464(4) 0.0600(14) Uani 1 d . .
N23 N 0.2540(9) 0.2816(7) 1.0844(6) 0.102(2) Uani 1 d . .
N1 N 0.2341(7) 0.7766(6) 0.9501(4) 0.069(2) Uani 1 d . .
C1 C 0.3320(9) 0.7925(7) 0.8996(5) 0.070(2) Uani 1 d . .
H1 H 0.3799(9) 0.7255(7) 0.8853(5) 0.084 Uiso 1 calc R .
C2 C 0.3678(9) 0.8995(7) 0.8669(5) 0.070(2) Uani 1 d . .
C3 C 0.3010(10) 1.0019(7) 0.8914(6) 0.078(2) Uani 1 d . .
C4 C 0.2028(11) 0.9874(7) 0.9451(7) 0.091(3) Uani 1 d . .
H4 H 0.1584(11) 1.0546(7) 0.9639(7) 0.109 Uiso 1 calc R .
C5 C 0.1698(10) 0.8754(7) 0.9709(6) 0.076(2) Uani 1 d . .
H5 H 0.0991(10) 0.8675(7) 1.0046(6) 0.091 Uiso 1 calc R .
C6 C 0.4742(11) 0.9009(10) 0.8063(7) 0.103(3) Uani 1 d . .
H6A H 0.5325(11) 0.9869(10) 0.8162(7) 0.124 Uiso 1 calc R .
H6B H 0.5508(11) 0.8485(10) 0.8249(7) 0.124 Uiso 1 calc R .
C7 C 0.3828(16) 0.8538(15) 0.7059(8) 0.166(6) Uani 1 d . .
H7A H 0.3411(93) 0.7643(22) 0.6938(14) 0.200 Uiso 1 calc R .
H7B H 0.4511(31) 0.8694(82) 0.6691(8) 0.200 Uiso 1 calc R .
H7C H 0.2967(68) 0.8971(63) 0.6894(17) 0.200 Uiso 1 calc R .
C8 C 0.3345(14) 1.1249(8) 0.8592(8) 0.119(4) Uani 1 d . .
H8A H 0.2581(49) 1.1749(29) 0.8671(44) 0.142 Uiso 1 calc R .
H8B H 0.3272(79) 1.1056(8) 0.7942(14) 0.142 Uiso 1 calc R .
H8C H 0.4395(32) 1.1718(31) 0.8958(32) 0.142 Uiso 1 calc R .
N2 N 0.0498(25) 0.5301(23) 0.8191(20) 0.059(4) Uani 0.50 d PD 1
C9 C -0.0280(23) 0.6096(16) 0.7749(17) 0.061(5) Uani 0.50 d PD 1
H9 H -0.0271(23) 0.6881(16) 0.8098(17) 0.073 Uiso 0.50 calc PR 1
C10 C -0.1097(20) 0.5797(21) 0.6797(17) 0.088(9) Uani 0.50 d PD 1
C11 C -0.1126(20) 0.4636(22) 0.6267(18) 0.081(7) Uani 0.50 d PD 1
C12 C -0.0335(21) 0.3841(22) 0.6723(18) 0.089(7) Uani 0.50 d PD 1
H12 H -0.0327(21) 0.3050(22) 0.6390(18) 0.106 Uiso 0.50 calc PR 1
C13 C 0.0470(22) 0.4201(21) 0.7689(18) 0.073(7) Uani 0.50 d PD 1
H13 H 0.1003(22) 0.3638(21) 0.7984(18) 0.087 Uiso 0.50 calc PR 1
C14 C -0.1931(30) 0.6680(34) 0.6337(22) 0.104(9) Uani 0.50 d PD 1
H14A H -0.1399(30) 0.6951(34) 0.5911(22) 0.124 Uiso 0.50 calc PR 1
H14B H -0.2999(30) 0.6228(34) 0.5961(22) 0.124 Uiso 0.50 calc PR 1
C15 C -0.2042(49) 0.7758(36) 0.6924(22) 0.189(18) Uani 0.50 d P 1
H15A H -0.2782(200) 0.8185(119) 0.6569(40) 0.226 Uiso 0.50 calc PR 1
H15B H -0.1017(71) 0.8317(101) 0.7193(120) 0.226 Uiso 0.50 calc PR 1
H15C H -0.2405(256) 0.7514(40) 0.7416(93) 0.226 Uiso 0.50 calc PR 1
C16 C -0.1952(27) 0.4156(26) 0.5229(16) 0.119(9) Uani 0.50 d PD 1
H16A H -0.3025(60) 0.4279(132) 0.5074(23) 0.143 Uiso 0.50 calc PR 1
H16B H -0.1958(159) 0.3269(42) 0.5059(24) 0.143 Uiso 0.50 calc PR 1
H16C H -0.1398(106) 0.4615(101) 0.4893(17) 0.143 Uiso 0.50 calc PR 1
N32 N 0.0629(25) 0.5021(22) 0.8211(20) 0.059(4) Uani 0.50 d PD 2
C39 C -0.0403(25) 0.5578(15) 0.7667(18) 0.066(6) Uani 0.50 d PD 2
H39 H -0.0699(25) 0.6278(15) 0.7954(18) 0.079 Uiso 0.50 calc PR 2
C40 C -0.1053(23) 0.5162(21) 0.6699(19) 0.089(9) Uani 0.50 d PD 2
C41 C -0.0632(20) 0.4135(17) 0.6265(15) 0.070(6) Uani 0.50 d PD 2
C42 C 0.0414(20) 0.3564(17) 0.6812(15) 0.077(6) Uani 0.50 d PD 2
H42 H 0.0722(20) 0.2863(17) 0.6536(15) 0.092 Uiso 0.50 calc PR 2
C43 C 0.1026(23) 0.4028(20) 0.7783(18) 0.066(6) Uani 0.50 d PD 2
H43 H 0.1738(23) 0.3623(20) 0.8140(18) 0.079 Uiso 0.50 calc PR 2
C44 C -0.2191(38) 0.5850(28) 0.6159(27) 0.222(27) Uani 0.50 d PD 2
H44A H -0.1694(38) 0.6115(28) 0.5716(27) 0.266 Uiso 0.50 calc PR 2
H44B H -0.3098(38) 0.5179(28) 0.5786(27) 0.266 Uiso 0.50 calc PR 2
C45 C -0.2712(87) 0.6617(74) 0.6343(45) 0.349(57) Uani 0.50 d P 2
H45A H -0.3485(490) 0.6727(347) 0.5794(81) 0.419 Uiso 0.50 calc PR 2
H45B H -0.1903(141) 0.7378(113) 0.6608(352) 0.419 Uiso 0.50 calc PR 2
H45C H -0.3222(539) 0.6445(227) 0.6795(291) 0.419 Uiso 0.50 calc PR 2
C46 C -0.1258(27) 0.3577(21) 0.5204(16) 0.101(8) Uani 0.50 d PD 2
H46A H -0.1070(133) 0.4233(35) 0.4877(16) 0.121 Uiso 0.50 calc PR 2
H46B H -0.2378(42) 0.3233(105) 0.5015(21) 0.121 Uiso 0.50 calc PR 2
H46C H -0.0718(112) 0.2917(86) 0.5056(20) 0.121 Uiso 0.50 calc PR 2
N3 N 0.2807(7) 0.6609(6) 1.1360(4) 0.071(2) Uani 1 d . .
C17 C 0.2353(10) 0.7580(8) 1.1802(5) 0.082(2) Uani 1 d . .
H17 H 0.1514(10) 0.7888(8) 1.1457(5) 0.099 Uiso 1 calc R 1
C18 C 0.3066(11) 0.8149(9) 1.2745(6) 0.091(3) Uani 0.50 d P 1
H18 H 0.2734(11) 0.8837(9) 1.3019(6) 0.109 Uiso 0.50 calc PR 1
C19 C 0.4279(12) 0.7671(11) 1.3267(6) 0.102(3) Uani 1 d . .
C20A C 0.4715(10) 0.6672(10) 1.2831(6) 0.091(3) Uani 0.50 d P 2
H20A H 0.5512(10) 0.6316(10) 1.3169(6) 0.109 Uiso 0.50 calc PR 2
C21 C 0.3968(10) 0.6174(9) 1.1874(6) 0.087(2) Uani 1 d . .
H21 H 0.4308(10) 0.5501(9) 1.1585(6) 0.104 Uiso 1 calc R 1
C18A C 0.3066(11) 0.8149(9) 1.2745(6) 0.091(3) Uani 0.50 d P 2
C32 C 0.2620(27) 0.9079(20) 1.3190(14) 0.105(6) Uani 0.50 d P 2
H32A H 0.3540(27) 0.9761(20) 1.3514(14) 0.126 Uiso 0.50 calc PR 2
H32B H 0.2217(27) 0.8783(20) 1.3659(14) 0.126 Uiso 0.50 calc PR 2
C33 C 0.1401(34) 0.9578(19) 1.2577(18) 0.137(10) Uani 0.50 d P 2
H33A H 0.1213(135) 1.0317(87) 1.2930(30) 0.165 Uiso 0.50 calc PR 2
H33B H 0.0436(62) 0.8943(55) 1.2320(86) 0.165 Uiso 0.50 calc PR 2
H33C H 0.1753(83) 0.9802(136) 1.2076(63) 0.165 Uiso 0.50 calc PR 2
C24 C 0.5041(15) 0.8303(13) 1.4294(7) 0.158(6) Uani 1 d . 2
H24A H 0.4230(15) 0.8378(78) 1.4581(16) 0.190 Uiso 1 calc R 2
H24B H 0.5646(89) 0.9132(35) 1.4355(7) 0.190 Uiso 1 calc R 2
H24C H 0.5732(81) 0.7801(45) 1.4599(14) 0.190 Uiso 1 calc R 2
C20 C 0.4715(10) 0.6672(10) 1.2831(6) 0.091(3) Uani 0.50 d P 1
C22 C 0.5893(27) 0.6191(21) 1.3429(13) 0.118(8) Uani 0.50 d P 1
H22A H 0.5633(27) 0.6138(21) 1.3997(13) 0.142 Uiso 0.50 calc PR 1
H22B H 0.6906(27) 0.6778(21) 1.3604(13) 0.142 Uiso 0.50 calc PR 1
C23 C 0.6047(26) 0.4942(21) 1.2998(15) 0.120(7) Uani 0.50 d P 1
H23A H 0.6848(116) 0.4655(60) 1.3436(36) 0.144 Uiso 0.50 calc PR 1
H23B H 0.6345(155) 0.4994(33) 1.2448(55) 0.144 Uiso 0.50 calc PR 1
H23C H 0.5050(52) 0.4354(35) 1.2827(86) 0.144 Uiso 0.50 calc PR 1
P1 P 0.0155(13) -0.0225(9) 0.4884(7) 0.097(2) Uani 0.50 d PD -1
F1 F 0.1138(37) 0.0326(31) 0.5906(15) 0.179(6) Uani 0.50 d PD -1
F2 F 0.0564(81) 0.0958(22) 0.4533(25) 0.197(11) Uani 0.50 d PD -1
F3 F 0.1603(32) -0.0690(29) 0.4758(29) 0.188(6) Uani 0.50 d PD -1
F4 F -0.0811(37) -0.0880(30) 0.3879(15) 0.179(6) Uani 0.50 d PD -1
F5 F -0.0613(81) -0.1452(23) 0.5046(26) 0.197(11) Uani 0.50 d PD -1
F6 F -0.1303(33) 0.0245(30) 0.5008(29) 0.188(6) Uani 0.50 d PD -1

loop_
_atom_type_symbol
_atom_type_description
_atom_type_scat_dispersion_real
_atom_type_scat_dispersion_imag
_atom_type_scat_source
C C 0.0033 0.0016 'International Tables Vol C Tables 4.2.6.8 and 6.1.1.4'
H H 0.0000 0.0000 'International Tables Vol C Tables 4.2.6.8 and 6.1.1.4'
N N 0.0061 0.0033 'International Tables Vol C Tables 4.2.6.8 and 6.1.1.4'
Mn Mn 0.3368 0.7283 'International Tables Vol C Tables 4.2.6.8 and 6.1.1.4'
P P 0.1023 0.0942 'International Tables Vol C Tables 4.2.6.8 and 6.1.1.4'
F F 0.0171 0.0103 'International Tables Vol C Tables 4.2.6.8 and 6.1.1.4'

loop_
_geom_angle_atom_site_label_1
_geom_angle_atom_site_label_2
_geom_angle_atom_site_label_3
_geom_angle
_geom_angle_site_symmetry_1
_geom_angle_site_symmetry_3
_geom_angle_publ_flag
N11 Mn1 N21 169.8(2) . 2_567 yes
N11 Mn1 N21 91.4(2) . . yes
N21 Mn1 N21 78.6(2) 2_567 . yes
N11 Mn1 N2 90.4(6) . . yes
N21 Mn1 N2 89.6(5) 2_567 . yes
N21 Mn1 N2 98.3(6) . . yes
N11 Mn1 N32 84.5(6) . . yes
N21 Mn1 N32 94.3(6) 2_567 . yes
N21 Mn1 N32 92.0(6) . . yes
N11 Mn1 N3 91.5(3) . . yes
N21 Mn1 N3 89.9(2) 2_567 . yes
N21 Mn1 N3 89.8(2) . . yes
N2 Mn1 N3 171.6(6) . . yes
N32 Mn1 N3 175.7(5) . . yes
N11 Mn1 N1 94.2(2) . . yes
N21 Mn1 N1 95.8(2) 2_567 . yes
N21 Mn1 N1 174.4(2) . . yes
N2 Mn1 N1 81.8(6) . . yes
N32 Mn1 N1 88.6(6) . . yes
N3 Mn1 N1 89.9(2) . . yes
N12 N11 Mn1 150.5(5) . . yes
N11 N12 N11 180.000(5) . 2_667 yes
N22 N21 Mn1 131.6(5) . 2_567 yes
N22 N21 Mn1 118.5(4) . . yes
Mn1 N21 Mn1 101.4(2) 2_567 . yes
N23 N22 N21 179.1(7) . . yes
C5 N1 C1 115.7(6) . . ?
C5 N1 Mn1 124.2(5) . . ?
C1 N1 Mn1 119.7(5) . . ?
N1 C1 C2 125.6(7) . . ?
N1 C1 H1 117.2(4) . . ?
C2 C1 H1 117.2(5) . . ?
C1 C2 C3 117.2(7) . . ?
C1 C2 C6 119.6(7) . . ?
C3 C2 C6 123.2(7) . . ?
C4 C3 C2 117.6(7) . . ?
C4 C3 C8 121.4(8) . . ?
C2 C3 C8 121.1(8) . . ?
C5 C4 C3 120.7(8) . . ?
C5 C4 H4 119.7(5) . . ?
C3 C4 H4 119.7(5) . . ?
N1 C5 C4 123.2(8) . . ?
N1 C5 H5 118.4(4) . . ?
C4 C5 H5 118.4(5) . . ?
C7 C6 C2 111.9(8) . . ?
C7 C6 H6A 109.3(7) . . ?
C2 C6 H6A 109.2(5) . . ?
C7 C6 H6B 109.2(7) . . ?
C2 C6 H6B 109.2(5) . . ?
H6A C6 H6B 107.9 . . ?
C6 C7 H7A 109.5(7) . . ?
C6 C7 H7B 109.5(6) . . ?
H7A C7 H7B 109.5 . . ?
C6 C7 H7C 109.5(7) . . ?
H7A C7 H7C 109.47(9) . . ?
H7B C7 H7C 109.5 . . ?
C3 C8 H8A 109.5(6) . . ?
C3 C8 H8B 109.5(5) . . ?
H8A C8 H8B 109.5 . . ?
C3 C8 H8C 109.5(5) . . ?
H8A C8 H8C 109.47(8) . . ?
H8B C8 H8C 109.47(11) . . ?
C13 N2 C9 117.7(22) . . ?
C13 N2 Mn1 121.8(18) . . ?
C9 N2 Mn1 120.2(18) . . ?
N2 C9 C10 122.9(21) . . ?
N2 C9 H9 118.6(14) . . ?
C10 C9 H9 118.6(12) . . ?
C11 C10 C9 119.4(20) . . ?
C11 C10 C14 118.9(24) . . ?
C9 C10 C14 121.6(23) . . ?
C12 C11 C10 117.1(21) . . ?
C12 C11 C16 116.4(22) . . ?
C10 C11 C16 126.5(23) . . ?
C11 C12 C13 120.7(20) . . ?
C11 C12 H12 119.7(13) . . ?
C13 C12 H12 119.7(12) . . ?
N2 C13 C12 122.2(21) . . ?
N2 C13 H13 118.9(15) . . ?
C12 C13 H13 118.9(12) . . ?
C15 C14 C10 116.1(23) . . ?
C15 C14 H14A 108.3(17) . . ?
C10 C14 H14A 108.3(9) . . ?
C15 C14 H14B 108.2(20) . . ?
C10 C14 H14B 108.3(11) . . ?
H14A C14 H14B 107.4 . . ?
C14 C15 H15A 109.5(16) . . ?
C14 C15 H15B 109.5(20) . . ?
H15A C15 H15B 109.5(3) . . ?
C14 C15 H15C 109.5(16) . . ?
H15A C15 H15C 109.47(13) . . ?
H15B C15 H15C 109.5(2) . . ?
C11 C16 H16A 109.5(10) . . ?
C11 C16 H16B 109.4(14) . . ?
H16A C16 H16B 109.47(8) . . ?
C11 C16 H16C 109.5(7) . . ?
H16A C16 H16C 109.5 . . ?
H16B C16 H16C 109.5 . . ?
C43 N32 C39 116.8(22) . . ?
C43 N32 Mn1 123.1(18) . . ?
C39 N32 Mn1 120.1(18) . . ?
N32 C39 C40 123.5(21) . . ?
N32 C39 H39 118.2(14) . . ?
C40 C39 H39 118.2(13) . . ?
C41 C40 C39 119.0(19) . . ?
C41 C40 C44 121.7(24) . . ?
C39 C40 C44 119.3(25) . . ?
C42 C41 C40 117.9(18) . . ?
C42 C41 C46 117.7(18) . . ?
C40 C41 C46 124.4(19) . . ?
C41 C42 C43 120.4(17) . . ?
C41 C42 H42 119.8(11) . . ?
C43 C42 H42 119.8(11) . . ?
N32 C43 C42 122.4(19) . . ?
N32 C43 H43 118.8(14) . . ?
C42 C43 H43 118.8(11) . . ?
C45 C44 C40 134.5(53) . . ?
C45 C44 H44A 103.5(47) . . ?
C40 C44 H44A 103.6(11) . . ?
C45 C44 H44B 103.6(54) . . ?
C40 C44 H44B 103.5(12) . . ?
H44A C44 H44B 105.3 . . ?
C44 C45 H45A 109.5(44) . . ?
C44 C45 H45B 109.5(53) . . ?
H45A C45 H45B 109.5(6) . . ?
C44 C45 H45C 109.4(47) . . ?
H45A C45 H45C 109.5(4) . . ?
H45B C45 H45C 109.5(4) . . ?
C41 C46 H46A 109.5(8) . . ?
C41 C46 H46B 109.5(7) . . ?
H46A C46 H46B 109.5 . . ?
C41 C46 H46C 109.4(11) . . ?
H46A C46 H46C 109.47(6) . . ?
H46B C46 H46C 109.47(10) . . ?
C21 N3 C17 116.6(7) . . ?
C21 N3 Mn1 122.8(6) . . ?
C17 N3 Mn1 120.7(5) . . ?
N3 C17 C18A 123.7(9) . . ?
N3 C17 C18 123.7(9) . . ?
N3 C17 H17 118.2(5) . . ?
C18 C17 H17 118.2(6) . . ?
C19 C18 C17 118.5(9) . . ?
C19 C18 H18 120.7(6) . . ?
C17 C18 H18 120.8(6) . . ?
C20 C19 C18 118.2(8) . . ?
C20A C19 C18A 118.2(8) . . ?
C20A C19 C24 124.1(11) . . ?
C18A C19 C24 117.7(11) . . ?
C19 C20A C21 119.9(9) . . ?
C19 C20A H20A 120.1(6) . . ?
C21 C20A H20A 120.1(6) . . ?
N3 C21 C20 123.2(10) . . ?
N3 C21 C20A 123.2(10) . . ?
N3 C21 H21 118.4(5) . . ?
C20 C21 H21 118.4(6) . . ?
C32 C18A C19 117.0(14) . . ?
C32 C18A C17 124.4(14) . . ?
C19 C18A C17 118.5(9) . . ?
C18A C32 C33 113.4(17) . . ?
C18A C32 H32A 108.9(11) . . ?
C33 C32 H32A 108.9(13) . . ?
C18A C32 H32B 108.9(11) . . ?
C33 C32 H32B 108.9(13) . . ?
H32A C32 H32B 107.7 . . ?
C32 C33 H33A 109.5(11) . . ?
C32 C33 H33B 109.5(13) . . ?
H33A C33 H33B 109.5(3) . . ?
C32 C33 H33C 109.5(13) . . ?
H33A C33 H33C 109.5(2) . . ?
H33B C33 H33C 109.5(2) . . ?
C19 C24 H24A 109.5(6) . . ?
C19 C24 H24B 109.5(6) . . ?
H24A C24 H24B 109.47(11) . . ?
C19 C24 H24C 109.5(8) . . ?
H24A C24 H24C 109.47(7) . . ?
H24B C24 H24C 109.5(2) . . ?
C19 C20 C21 119.9(9) . . ?
C19 C20 C22 114.5(12) . . ?
C21 C20 C22 125.6(13) . . ?
C20 C22 C23 112.9(15) . . ?
C20 C22 H22A 109.0(11) . . ?
C23 C22 H22A 109.0(13) . . ?
C20 C22 H22B 109.0(11) . . ?
C23 C22 H22B 109.0(14) . . ?
H22A C22 H22B 107.79(10) . . ?
C22 C23 H23A 109.5(10) . . ?
C22 C23 H23B 109.5(14) . . ?
H23A C23 H23B 109.47(12) . . ?
C22 C23 H23C 109.4(14) . . ?
H23A C23 H23C 109.5(2) . . ?
H23B C23 H23C 109.47(14) . . ?
F5 P1 F2 166.4(48) . . ?
F5 P1 F3 95.4(30) . . ?
F2 P1 F3 92.0(30) . . ?
F5 P1 F4 80.5(24) . . ?
F2 P1 F4 88.0(22) . . ?
F3 P1 F4 90.5(17) . . ?
F5 P1 F1 95.6(23) . . ?
F2 P1 F1 96.1(24) . . ?
F3 P1 F1 87.4(16) . . ?
F4 P1 F1 175.4(24) . . ?
F5 P1 F6 84.8(29) . . ?
F2 P1 F6 87.8(31) . . ?
F3 P1 F6 179.8(33) . . ?
F4 P1 F6 89.4(16) . . ?
F1 P1 F6 92.7(18) . . ?

loop_
_geom_bond_atom_site_label_1
_geom_bond_atom_site_label_2
_geom_bond_distance
_geom_bond_site_symmetry_2
_geom_bond_publ_flag
Mn1 N11 2.164(6) . yes
Mn1 N21 2.207(5) 2_567 yes
Mn1 N21 2.262(6) . yes
Mn1 N2 2.28(3) . yes
Mn1 N32 2.27(3) . yes
Mn1 N3 2.290(6) . yes
Mn1 N1 2.294(6) . yes
N11 N12 1.163(6) . yes
N12 N11 1.163(6) 2_667 yes
N21 N22 1.200(7) . yes
N21 Mn1 2.207(5) 2_567 yes
N22 N23 1.152(8) . yes
N1 C5 1.333(9) . ?
N1 C1 1.339(9) . ?
C1 C2 1.375(10) . ?
C1 H1 0.93 . ?
C2 C3 1.395(11) . ?
C2 C6 1.511(11) . ?
C3 C4 1.376(11) . ?
C3 C8 1.524(10) . ?
C4 C5 1.364(10) . ?
C4 H4 0.93 . ?
C5 H5 0.93 . ?
C6 C7 1.476(14) . ?
C6 H6A 0.97 . ?
C6 H6B 0.97 . ?
C7 H7A 0.96 . ?
C7 H7B 0.96 . ?
C7 H7C 0.96 . ?
C8 H8A 0.96 . ?
C8 H8B 0.96 . ?
C8 H8C 0.96 . ?
N2 C13 1.31(2) . ?
N2 C9 1.34(2) . ?
C9 C10 1.38(2) . ?
C9 H9 0.93 . ?
C10 C11 1.38(2) . ?
C10 C14 1.46(4) . ?
C11 C12 1.36(2) . ?
C11 C16 1.51(3) . ?
C12 C13 1.40(2) . ?
C12 H12 0.93 . ?
C13 H13 0.93 . ?
C14 C15 1.39(5) . ?
C14 H14A 0.97 . ?
C14 H14B 0.97 . ?
C15 H15A 0.96 . ?
C15 H15B 0.960(2) . ?
C15 H15C 0.960(2) . ?
C16 H16A 0.96 . ?
C16 H16B 0.96 . ?
C16 H16C 0.96 . ?
N32 C43 1.32(2) . ?
N32 C39 1.35(2) . ?
C39 C40 1.39(2) . ?
C39 H39 0.93 . ?
C40 C41 1.37(2) . ?
C40 C44 1.50(4) . ?
C41 C42 1.36(2) . ?
C41 C46 1.54(3) . ?
C42 C43 1.40(2) . ?
C42 H42 0.93 . ?
C43 H43 0.93 . ?
C44 C45 1.06(6) . ?
C44 H44A 0.97 . ?
C44 H44B 0.97 . ?
C45 H45A 0.960(2) . ?
C45 H45B 0.960(5) . ?
C45 H45C 0.960(4) . ?
C46 H46A 0.96 . ?
C46 H46B 0.96 . ?
C46 H46C 0.96 . ?
N3 C21 1.315(10) . ?
N3 C17 1.341(10) . ?
C17 C18A 1.386(11) . ?
C17 C18 1.386(11) . ?
C17 H17 0.93 . ?
C18 C19 1.379(14) . ?
C18 H18 0.93 . ?
C19 C20 1.352(14) . ?
C19 C20A 1.352(14) . ?
C19 C18A 1.379(14) . ?
C19 C24 1.513(11) . ?
C20A C21 1.395(11) . ?
C20A H20A 0.93 . ?
C21 C20 1.395(11) . ?
C21 H21 0.93 . ?
C18A C32 1.31(2) . ?
C32 C33 1.46(3) . ?
C32 H32A 0.97 . ?
C32 H32B 0.97 . ?
C33 H33A 0.9600(12) . ?
C33 H33B 0.9600(14) . ?
C33 H33C 0.960(2) . ?
C24 H24A 0.96 . ?
C24 H24B 0.9601(12) . ?
C24 H24C 0.96 . ?
C20 C22 1.41(2) . ?
C22 C23 1.46(3) . ?
C22 H22A 0.97 . ?
C22 H22B 0.97 . ?
C23 H23A 0.96 . ?
C23 H23B 0.9600(12) . ?
C23 H23C 0.960(2) . ?
P1 F5 1.50(2) . ?
P1 F2 1.52(2) . ?
P1 F3 1.516(14) . ?
P1 F4 1.52(2) . ?
P1 F1 1.52(2) . ?
P1 F6 1.527(15) . ?

loop_
_geom_torsion_atom_site_label_1
_geom_torsion_atom_site_label_2
_geom_torsion_atom_site_label_3
_geom_torsion_atom_site_label_4
_geom_torsion
_geom_torsion_site_symmetry_1
_geom_torsion_site_symmetry_2
_geom_torsion_site_symmetry_3
_geom_torsion_site_symmetry_4
_geom_torsion_publ_flag
N21 Mn1 N11 N12 -86.5(18) 2_567 . . . ?
N21 Mn1 N11 N12 -78.1(10) . . . . ?
N2 Mn1 N11 N12 -176.4(12) . . . . ?
N32 Mn1 N11 N12 -170.0(12) . . . . ?
N3 Mn1 N11 N12 11.8(10) . . . . ?
N1 Mn1 N11 N12 101.8(10) . . . . ?
Mn1 N11 N12 N11 -108.2(423) . . . 2_667 ?
N11 Mn1 N21 N22 29.8(5) . . . . ?
N21 Mn1 N21 N22 -151.7(6) 2_567 . . . ?
N2 Mn1 N21 N22 120.4(7) . . . . ?
N32 Mn1 N21 N22 114.3(7) . . . . ?
N3 Mn1 N21 N22 -61.8(5) . . . . ?
N1 Mn1 N21 N22 -149.0(20) . . . . ?
N11 Mn1 N21 Mn1 -178.5(2) . . . 2_567 ?
N21 Mn1 N21 Mn1 0.0 2_567 . . 2_567 ?
N2 Mn1 N21 Mn1 -87.9(6) . . . 2_567 ?
N32 Mn1 N21 Mn1 -93.9(6) . . . 2_567 ?
N3 Mn1 N21 Mn1 90.0(2) . . . 2_567 ?
N1 Mn1 N21 Mn1 2.8(23) . . . 2_567 ?
Mn1 N21 N22 N23 -55.1(467) 2_567 . . . ?
Mn1 N21 N22 N23 86.5(465) . . . . ?
N11 Mn1 N1 C5 -162.4(7) . . . . ?
N21 Mn1 N1 C5 19.1(7) 2_567 . . . ?
N21 Mn1 N1 C5 16.3(26) . . . . ?
N2 Mn1 N1 C5 107.8(8) . . . . ?
N32 Mn1 N1 C5 113.2(8) . . . . ?
N3 Mn1 N1 C5 -70.9(7) . . . . ?
N11 Mn1 N1 C1 26.3(6) . . . . ?
N21 Mn1 N1 C1 -152.3(6) 2_567 . . . ?
N21 Mn1 N1 C1 -155.0(20) . . . . ?
N2 Mn1 N1 C1 -63.5(8) . . . . ?
N32 Mn1 N1 C1 -58.1(8) . . . . ?
N3 Mn1 N1 C1 117.8(6) . . . . ?
C5 N1 C1 C2 -1.3(12) . . . . ?
Mn1 N1 C1 C2 170.8(6) . . . . ?
N1 C1 C2 C3 2.5(12) . . . . ?
N1 C1 C2 C6 -176.8(8) . . . . ?
C1 C2 C3 C4 -1.0(12) . . . . ?
C6 C2 C3 C4 178.4(8) . . . . ?
C1 C2 C3 C8 179.6(8) . . . . ?
C6 C2 C3 C8 -1.1(13) . . . . ?
C2 C3 C4 C5 -1.6(13) . . . . ?
C8 C3 C4 C5 177.9(9) . . . . ?
C1 N1 C5 C4 -1.5(12) . . . . ?
Mn1 N1 C5 C4 -173.2(7) . . . . ?
C3 C4 C5 N1 3.0(14) . . . . ?
C1 C2 C6 C7 89.0(11) . . . . ?
C3 C2 C6 C7 -90.3(12) . . . . ?
N11 Mn1 N2 C13 49.8(9) . . . . ?
N21 Mn1 N2 C13 -120.1(9) 2_567 . . . ?
N21 Mn1 N2 C13 -41.7(9) . . . . ?
N32 Mn1 N2 C13 2.5(60) . . . . ?
N3 Mn1 N2 C13 153.1(32) . . . . ?
N1 Mn1 N2 C13 144.0(9) . . . . ?
N11 Mn1 N2 C9 -136.1(8) . . . . ?
N21 Mn1 N2 C9 54.1(8) 2_567 . . . ?
N21 Mn1 N2 C9 132.5(8) . . . . ?
N32 Mn1 N2 C9 176.7(71) . . . . ?
N3 Mn1 N2 C9 -32.7(41) . . . . ?
N1 Mn1 N2 C9 -41.9(8) . . . . ?
C13 N2 C9 C10 0.0(2) . . . . ?
Mn1 N2 C9 C10 -174.4(11) . . . . ?
N2 C9 C10 C11 0.0(2) . . . . ?
N2 C9 C10 C14 -180.0(2) . . . . ?
C9 C10 C11 C12 0.0(2) . . . . ?
C14 C10 C11 C12 -179.97(14) . . . . ?
C9 C10 C11 C16 179.9(2) . . . . ?
C14 C10 C11 C16 -0.1(3) . . . . ?
C10 C11 C12 C13 0.0(2) . . . . ?
C16 C11 C12 C13 -180.0(2) . . . . ?
C9 N2 C13 C12 0.0(2) . . . . ?
Mn1 N2 C13 C12 174.3(11) . . . . ?
C11 C12 C13 N2 0.0(2) . . . . ?
C11 C10 C14 C15 171.5(24) . . . . ?
C9 C10 C14 C15 -8.5(24) . . . . ?
N11 Mn1 N32 C43 33.0(9) . . . . ?
N21 Mn1 N32 C43 -136.9(9) 2_567 . . . ?
N21 Mn1 N32 C43 -58.2(9) . . . . ?
N2 Mn1 N32 C43 165.4(71) . . . . ?
N3 Mn1 N32 C43 57.2(84) . . . . ?
N1 Mn1 N32 C43 127.4(9) . . . . ?
N11 Mn1 N32 C39 -146.5(9) . . . . ?
N21 Mn1 N32 C39 43.7(9) 2_567 . . . ?
N21 Mn1 N32 C39 122.4(9) . . . . ?
N2 Mn1 N32 C39 -14.0(60) . . . . ?
N3 Mn1 N32 C39 -122.3(78) . . . . ?
N1 Mn1 N32 C39 -52.1(9) . . . . ?
C43 N32 C39 C40 0.0(2) . . . . ?
Mn1 N32 C39 C40 179.5(11) . . . . ?
N32 C39 C40 C41 0.0(2) . . . . ?
N32 C39 C40 C44 -180.0(2) . . . . ?
C39 C40 C41 C42 0.0(2) . . . . ?
C44 C40 C41 C42 -179.99(14) . . . . ?
C39 C40 C41 C46 180.0(2) . . . . ?
C44 C40 C41 C46 0.0(3) . . . . ?
C40 C41 C42 C43 0.0(2) . . . . ?
C46 C41 C42 C43 -180.0(2) . . . . ?
C39 N32 C43 C42 0.0(2) . . . . ?
Mn1 N32 C43 C42 -179.5(12) . . . . ?
C41 C42 C43 N32 0.0(2) . . . . ?
C41 C40 C44 C45 176.8(79) . . . . ?
C39 C40 C44 C45 -3.2(79) . . . . ?
N11 Mn1 N3 C21 -26.7(6) . . . . ?
N21 Mn1 N3 C21 143.3(6) 2_567 . . . ?
N21 Mn1 N3 C21 64.7(6) . . . . ?
N2 Mn1 N3 C21 -130.0(37) . . . . ?
N32 Mn1 N3 C21 -50.8(82) . . . . ?
N1 Mn1 N3 C21 -120.9(6) . . . . ?
N11 Mn1 N3 C17 152.2(6) . . . . ?
N21 Mn1 N3 C17 -37.8(6) 2_567 . . . ?
N21 Mn1 N3 C17 -116.4(6) . . . . ?
N2 Mn1 N3 C17 48.9(38) . . . . ?
N32 Mn1 N3 C17 128.1(81) . . . . ?
N1 Mn1 N3 C17 58.0(6) . . . . ?
C21 N3 C17 C18A 1.8(12) . . . . ?
Mn1 N3 C17 C18A -177.1(6) . . . . ?
C21 N3 C17 C18 1.8(12) . . . . ?
Mn1 N3 C17 C18 -177.1(6) . . . . ?
N3 C17 C18 C19 -2.0(13) . . . . ?
C18A C17 C18 C19 0.0(1000) . . . . ?
C17 C18 C19 C20 0.2(13) . . . . ?
C17 C18 C19 C20A 0.2(13) . . . . ?
C17 C18 C19 C18A 101.2(1000) . . . . ?
C17 C18 C19 C24 -179.9(8) . . . . ?
C20 C19 C20A C21 0.0(1000) . . . . ?
C18 C19 C20A C21 1.6(14) . . . . ?
C18A C19 C20A C21 1.6(14) . . . . ?
C24 C19 C20A C21 -178.3(9) . . . . ?
C17 N3 C21 C20 0.0(11) . . . . ?
Mn1 N3 C21 C20 179.0(6) . . . . ?
C17 N3 C21 C20A 0.0(11) . . . . ?
Mn1 N3 C21 C20A 179.0(6) . . . . ?
C19 C20A C21 N3 -1.8(13) . . . . ?
C19 C20A C21 C20 73.0(1000) . . . . ?
C20 C19 C18A C32 177.2(14) . . . . ?
C20A C19 C18A C32 177.2(14) . . . . ?
C18 C19 C18A C32 0.0(1000) . . . . ?
C24 C19 C18A C32 -3.0(18) . . . . ?
C20 C19 C18A C17 0.2(13) . . . . ?
C20A C19 C18A C17 0.2(13) . . . . ?
C18 C19 C18A C17 0.0(1000) . . . . ?
C24 C19 C18A C17 -179.9(8) . . . . ?
N3 C17 C18A C32 -178.7(15) . . . . ?
C18 C17 C18A C32 0.0(1000) . . . . ?
N3 C17 C18A C19 -2.0(13) . . . . ?
C18 C17 C18A C19 0.0(1000) . . . . ?
C19 C18A C32 C33 176.5(15) . . . . ?
C17 C18A C32 C33 -6.8(27) . . . . ?
C20A C19 C20 C21 0.0(1000) . . . . ?
C18 C19 C20 C21 1.6(14) . . . . ?
C18A C19 C20 C21 1.6(14) . . . . ?
C24 C19 C20 C21 -178.3(9) . . . . ?
C20A C19 C20 C22 0.0(1000) . . . . ?
C18 C19 C20 C22 -176.1(14) . . . . ?
C18A C19 C20 C22 -176.1(14) . . . . ?
C24 C19 C20 C22 4.0(18) . . . . ?
N3 C21 C20 C19 -1.8(13) . . . . ?
C20A C21 C20 C19 0.0(1000) . . . . ?
N3 C21 C20 C22 175.6(15) . . . . ?
C20A C21 C20 C22 0.0(1000) . . . . ?
C19 C20 C22 C23 165.4(17) . . . . ?
C21 C20 C22 C23 -12.1(29) . . . . ?
